data_2219383
loop_
_publ_author_name
'Fun, Hoong-Kun'
'Kia, Reza'

_publ_section_title
;{4,4',5,5'-Tetramethyl-2,2'-[1,1'-(ethane-1,2-diyldinitrilo)diethylidyne]diphenolato}nickel(II)--methanol--chloroform
 (1/1/1)
;
_journal_coeditor_code LH2659
_journal_issue 9
_journal_name_full 'Acta Crystallographica Section E'
_journal_page_first m1116
_journal_page_last m1117
_journal_paper_doi 10.1107/S1600536808024306
_journal_volume 64
_journal_year 2008
_chemical_formula_iupac '[Ni (C22 H26 N2 O2)], C H4 O, C H Cl3'
_chemical_formula_moiety 'C22 H26 N2 Ni O2, C H4 O, C H Cl3'
_chemical_formula_sum 'C24 H31 Cl3 N2 Ni O3'
_chemical_formula_weight 560.59
_chemical_name_systematic
'{4,4',5,5'-Tetramethyl-2,2'-[1,1'-(ethane-1,2-diyldinitrilo)diethylidyne]diphenolato}nickel(II)--methanol--chloroform (1/1/1)'
_space_group_IT_number 2
_symmetry_cell_setting triclinic
_symmetry_space_group_name_Hall '-P 1'
_symmetry_space_group_name_H-M 'P -1'
_atom_sites_solution_hydrogens geom
_atom_sites_solution_primary direct
_atom_sites_solution_secondary difmap
_audit_creation_method SHELXL-97
_cell_angle_alpha 75.9490(10)
_cell_angle_beta 83.7610(10)
_cell_angle_gamma 74.6930(10)
_cell_formula_units_Z 2
_cell_length_a 7.54730(10)
_cell_length_b 12.3899(2)
_cell_length_c 14.2481(2)
_cell_measurement_reflns_used 7819
_cell_measurement_temperature 100.00(10)
_cell_measurement_theta_max 29.25
_cell_measurement_theta_min 2.53
_cell_volume 1245.21(3)
_computing_cell_refinement 'APEX2 (Bruker, 2005)'
_computing_data_collection 'APEX2 (Bruker, 2005)'
_computing_data_reduction 'SAINT (Bruker, 2005)'
_computing_molecular_graphics 'SHELXTL (Sheldrick, 2008)'
_computing_publication_material 'SHELXTL (Sheldrick, 2008) and PLATON (Spek, 2003)'
_computing_structure_refinement 'SHELXTL (Sheldrick, 2008)'
_computing_structure_solution 'SHELXTL (Sheldrick, 2008)'
_diffrn_ambient_temperature 100.00(10)
_diffrn_measured_fraction_theta_full 0.996
_diffrn_measured_fraction_theta_max 0.996
_diffrn_measurement_device_type
;
Bruker SMART APEXII CCD area-detector
;
_diffrn_measurement_method '\f and \w'
_diffrn_radiation_monochromator graphite
_diffrn_radiation_source 'fine-focus sealed tube'
_diffrn_radiation_type MoK\a
_diffrn_radiation_wavelength 0.71073
_diffrn_reflns_av_R_equivalents 0.0383
_diffrn_reflns_av_sigmaI/netI 0.0398
_diffrn_reflns_limit_h_max 10
_diffrn_reflns_limit_h_min -10
_diffrn_reflns_limit_k_max 17
_diffrn_reflns_limit_k_min -16
_diffrn_reflns_limit_l_max 20
_diffrn_reflns_limit_l_min -20
_diffrn_reflns_number 29477
_diffrn_reflns_theta_full 30.17
_diffrn_reflns_theta_max 30.17
_diffrn_reflns_theta_min 2.02
_diffrn_standards_number 0
_exptl_absorpt_coefficient_mu 1.130
_exptl_absorpt_correction_T_max 0.8820
_exptl_absorpt_correction_T_min 0.6838
_exptl_absorpt_correction_type multi-scan
_exptl_absorpt_process_details '(SADABS; Bruker, 2005)'
_exptl_crystal_colour pink
_exptl_crystal_density_diffrn 1.495
_exptl_crystal_density_method 'not measured'
_exptl_crystal_description Block
_exptl_crystal_F_000 584
_exptl_crystal_size_max 0.36
_exptl_crystal_size_mid 0.17
_exptl_crystal_size_min 0.11
_refine_diff_density_max 0.712
_refine_diff_density_min -0.804
_refine_ls_extinction_method none
_refine_ls_goodness_of_fit_ref 1.041
_refine_ls_hydrogen_treatment constr
_refine_ls_matrix_type full
_refine_ls_number_parameters 305
_refine_ls_number_reflns 7348
_refine_ls_number_restraints 0
_refine_ls_restrained_S_all 1.041
_refine_ls_R_factor_all 0.0558
_refine_ls_R_factor_gt 0.0403
_refine_ls_shift/su_max 0.001
_refine_ls_shift/su_mean 0.000
_refine_ls_structure_factor_coef Fsqd
_refine_ls_weighting_details 'calc w=1/[\s^2^(Fo^2^)+(0.0463P)^2^+0.6625P] where P=(Fo^2^+2Fc^2^)/3'
_refine_ls_weighting_scheme calc
_refine_ls_wR_factor_gt 0.0956
_refine_ls_wR_factor_ref 0.1030
_reflns_number_gt 5851
_reflns_number_total 7348
_reflns_threshold_expression I>2\s(I)
_cod_data_source_file lh2659.cif
_cod_data_source_block I
_cod_database_code 2219383
_cod_database_fobs_code 2219383

loop_
_symmetry_equiv_pos_as_xyz
'x, y, z'
'-x, -y, -z'

loop_
_atom_site_type_symbol
_atom_site_label
_atom_site_fract_x
_atom_site_fract_y
_atom_site_fract_z
_atom_site_U_iso_or_equiv
_atom_site_adp_type
_atom_site_calc_flag
_atom_site_refinement_flags
_atom_site_occupancy
Ni Ni1 0.73830(3) 0.02552(2) 0.422240(16) 0.01582(7) Uani d . 1
O O1 0.59273(18) 0.16632(11) 0.43248(9) 0.0194(3) Uani d . 1
O O2 0.72158(19) 0.08848(11) 0.29250(9) 0.0221(3) Uani d . 1
N N1 0.7520(2) -0.03073(13) 0.55493(11) 0.0168(3) Uani d . 1
N N2 0.8874(2) -0.11446(13) 0.40463(11) 0.0169(3) Uani d . 1
C C1 0.5369(2) 0.20434(16) 0.51176(13) 0.0173(3) Uani d . 1
C C2 0.4308(3) 0.31894(16) 0.49954(13) 0.0192(4) Uani d . 1
H H2A 0.4036 0.3612 0.4371 0.023 Uiso calc R 1
C C3 0.3656(3) 0.37099(16) 0.57621(14) 0.0198(4) Uani d . 1
C C4 0.4074(2) 0.30783(17) 0.67159(13) 0.0199(4) Uani d . 1
C C5 0.5071(2) 0.19556(17) 0.68422(13) 0.0195(4) Uani d . 1
H H5A 0.5317 0.1539 0.7471 0.023 Uiso calc R 1
C C6 0.5749(2) 0.13932(16) 0.60716(13) 0.0175(3) Uani d . 1
C C7 0.6784(2) 0.01988(16) 0.62568(13) 0.0179(3) Uani d . 1
C C8 0.8448(3) -0.15402(16) 0.58025(13) 0.0194(4) Uani d . 1
H H8A 0.7540 -0.1991 0.5959 0.023 Uiso calc R 1
H H8B 0.9172 -0.1700 0.6365 0.023 Uiso calc R 1
C C9 0.9685(3) -0.18622(16) 0.49521(13) 0.0193(4) Uani d . 1
H H9A 1.0894 -0.1747 0.4995 0.023 Uiso calc R 1
H H9B 0.9822 -0.2666 0.4963 0.023 Uiso calc R 1
C C10 0.9362(2) -0.15019(16) 0.32411(13) 0.0176(3) Uani d . 1
C C11 0.8610(2) -0.08203(16) 0.23219(13) 0.0175(3) Uani d . 1
C C12 0.8869(2) -0.13058(16) 0.14945(13) 0.0187(4) Uani d . 1
H H12A 0.9530 -0.2066 0.1556 0.022 Uiso calc R 1
C C14 0.7214(2) 0.04489(17) 0.05063(13) 0.0187(4) Uani d . 1
C C15 0.6937(3) 0.09445(16) 0.12986(13) 0.0195(4) Uani d . 1
H H15A 0.6291 0.1709 0.1224 0.023 Uiso calc R 1
C C16 0.7598(3) 0.03323(16) 0.22177(13) 0.0185(4) Uani d . 1
C C17 0.2529(3) 0.49346(17) 0.55849(15) 0.0256(4) Uani d . 1
H H17A 0.2465 0.5250 0.4900 0.038 Uiso calc R 1
H H17B 0.3094 0.5377 0.5873 0.038 Uiso calc R 1
H H17C 0.1311 0.4957 0.5869 0.038 Uiso calc R 1
C C18 0.3461(3) 0.36271(18) 0.75716(14) 0.0263(4) Uani d . 1
H H18A 0.3831 0.3070 0.8158 0.039 Uiso calc R 1
H H18B 0.2147 0.3904 0.7593 0.039 Uiso calc R 1
H H18C 0.4016 0.4257 0.7508 0.039 Uiso calc R 1
C C19 0.7027(3) -0.04867(18) 0.72865(14) 0.0252(4) Uani d . 1
H H19A 0.6730 -0.1209 0.7348 0.038 Uiso calc R 1
H H19B 0.6226 -0.0067 0.7717 0.038 Uiso calc R 1
H H19C 0.8280 -0.0621 0.7449 0.038 Uiso calc R 1
C C20 1.0714(3) -0.26399(16) 0.32619(14) 0.0210(4) Uani d . 1
H H20A 1.1643 -0.2748 0.3709 0.031 Uiso calc R 1
H H20B 1.1278 -0.2655 0.2626 0.031 Uiso calc R 1
H H20C 1.0084 -0.3244 0.3464 0.031 Uiso calc R 1
C C21 0.8500(3) -0.12856(18) -0.02354(14) 0.0242(4) Uani d . 1
H H21A 0.9156 -0.2074 -0.0029 0.036 Uiso calc R 1
H H21B 0.9204 -0.0900 -0.0746 0.036 Uiso calc R 1
H H21C 0.7333 -0.1251 -0.0467 0.036 Uiso calc R 1
C C22 0.6465(3) 0.11405(17) -0.04537(13) 0.0224(4) Uani d . 1
H H22A 0.5839 0.1905 -0.0394 0.034 Uiso calc R 1
H H22B 0.5618 0.0786 -0.0646 0.034 Uiso calc R 1
H H22C 0.7458 0.1172 -0.0933 0.034 Uiso calc R 1
Cl Cl1 0.24264(10) 0.37079(6) 0.07683(6) 0.05382(19) Uani d . 1
Cl Cl2 0.28123(13) 0.59955(6) 0.06488(7) 0.0640(2) Uani d . 1
C C13 0.8193(2) -0.07080(17) 0.06089(13) 0.0197(4) Uani d . 1
Cl Cl3 0.18264(9) 0.46457(7) 0.24800(5) 0.05064(18) Uani d . 1
C C23 0.3093(3) 0.4605(2) 0.13651(18) 0.0350(5) Uani d . 1
H H23A 0.4398 0.4293 0.1499 0.042 Uiso calc R 1
O O3 0.6398(2) 0.33720(14) 0.25019(13) 0.0431(4) Uani d . 1
H H1O3 0.6568 0.2655 0.2858 0.065 Uiso d R 1
C C24 0.8172(3) 0.3341(2) 0.20835(19) 0.0389(5) Uani d . 1
H H24A 0.8137 0.4002 0.1561 0.058 Uiso calc R 1
H H24B 0.8625 0.2657 0.1839 0.058 Uiso calc R 1
H H24C 0.8971 0.3343 0.2563 0.058 Uiso calc R 1

loop_
_atom_site_aniso_label
_atom_site_aniso_U_11
_atom_site_aniso_U_22
_atom_site_aniso_U_33
_atom_site_aniso_U_12
_atom_site_aniso_U_13
_atom_site_aniso_U_23
Ni1 0.01784(12) 0.01479(12) 0.01401(11) -0.00247(8) -0.00203(8) -0.00282(8)
O1 0.0229(7) 0.0177(6) 0.0157(6) -0.0012(5) -0.0018(5) -0.0041(5)
O2 0.0332(8) 0.0167(7) 0.0146(6) -0.0019(6) -0.0026(5) -0.0038(5)
N1 0.0164(7) 0.0154(7) 0.0180(7) -0.0030(6) -0.0023(6) -0.0030(6)
N2 0.0164(7) 0.0164(7) 0.0171(7) -0.0036(6) -0.0023(5) -0.0019(6)
C1 0.0160(8) 0.0185(9) 0.0183(8) -0.0049(7) -0.0010(6) -0.0050(7)
C2 0.0204(9) 0.0185(9) 0.0178(8) -0.0042(7) -0.0025(7) -0.0022(7)
C3 0.0179(8) 0.0187(9) 0.0231(9) -0.0053(7) -0.0001(7) -0.0051(7)
C4 0.0172(9) 0.0225(9) 0.0205(9) -0.0041(7) 0.0005(7) -0.0075(7)
C5 0.0173(8) 0.0230(9) 0.0174(8) -0.0036(7) -0.0010(6) -0.0047(7)
C6 0.0163(8) 0.0184(9) 0.0179(8) -0.0039(7) -0.0010(6) -0.0043(7)
C7 0.0154(8) 0.0203(9) 0.0172(8) -0.0046(7) -0.0011(6) -0.0022(7)
C8 0.0217(9) 0.0168(9) 0.0179(8) -0.0025(7) -0.0034(7) -0.0017(7)
C9 0.0207(9) 0.0181(9) 0.0172(8) -0.0019(7) -0.0037(7) -0.0023(7)
C10 0.0166(8) 0.0176(9) 0.0195(8) -0.0055(7) -0.0005(6) -0.0047(7)
C11 0.0190(9) 0.0177(9) 0.0170(8) -0.0065(7) -0.0009(6) -0.0039(7)
C12 0.0184(9) 0.0181(9) 0.0202(9) -0.0041(7) -0.0002(7) -0.0065(7)
C14 0.0161(8) 0.0227(9) 0.0178(8) -0.0067(7) -0.0001(6) -0.0035(7)
C15 0.0215(9) 0.0177(9) 0.0187(8) -0.0033(7) -0.0007(7) -0.0050(7)
C16 0.0205(9) 0.0187(9) 0.0170(8) -0.0061(7) 0.0006(6) -0.0046(7)
C17 0.0286(10) 0.0197(10) 0.0259(10) -0.0024(8) 0.0010(8) -0.0053(8)
C18 0.0299(11) 0.0255(10) 0.0226(9) -0.0013(8) -0.0010(8) -0.0100(8)
C19 0.0293(10) 0.0242(10) 0.0171(9) -0.0005(8) -0.0014(7) -0.0019(7)
C20 0.0204(9) 0.0182(9) 0.0228(9) -0.0007(7) -0.0011(7) -0.0061(7)
C21 0.0245(10) 0.0292(11) 0.0207(9) -0.0048(8) -0.0021(7) -0.0107(8)
C22 0.0237(9) 0.0260(10) 0.0179(9) -0.0068(8) -0.0010(7) -0.0048(7)
Cl1 0.0519(4) 0.0516(4) 0.0728(5) -0.0196(3) 0.0068(3) -0.0386(4)
Cl2 0.0768(6) 0.0307(4) 0.0800(6) -0.0115(3) -0.0152(4) -0.0009(4)
C13 0.0176(8) 0.0250(10) 0.0189(8) -0.0074(7) 0.0020(7) -0.0085(7)
Cl3 0.0402(4) 0.0571(4) 0.0579(4) -0.0051(3) 0.0034(3) -0.0290(3)
C23 0.0320(12) 0.0268(11) 0.0483(14) -0.0049(9) -0.0056(10) -0.0131(10)
O3 0.0401(10) 0.0246(8) 0.0521(11) -0.0019(7) -0.0001(8) 0.0073(7)
C24 0.0369(13) 0.0270(12) 0.0498(15) -0.0053(10) -0.0087(11) -0.0028(11)

loop_
_atom_type_symbol
_atom_type_description
_atom_type_scat_dispersion_real
_atom_type_scat_dispersion_imag
_atom_type_scat_source
C C 0.0033 0.0016 'International Tables Vol C Tables 4.2.6.8 and 6.1.1.4'
H H 0.0000 0.0000 'International Tables Vol C Tables 4.2.6.8 and 6.1.1.4'
N N 0.0061 0.0033 'International Tables Vol C Tables 4.2.6.8 and 6.1.1.4'
O O 0.0106 0.0060 'International Tables Vol C Tables 4.2.6.8 and 6.1.1.4'
Cl Cl 0.1484 0.1585 'International Tables Vol C Tables 4.2.6.8 and 6.1.1.4'
Ni Ni 0.3393 1.1124 'International Tables Vol C Tables 4.2.6.8 and 6.1.1.4'

loop_
_geom_angle_atom_site_label_1
_geom_angle_atom_site_label_2
_geom_angle_atom_site_label_3
_geom_angle
_geom_angle_publ_flag
O2 Ni1 O1 82.98(6) y
O2 Ni1 N1 177.05(6) y
O1 Ni1 N1 94.26(6) y
O2 Ni1 N2 93.94(6) y
O1 Ni1 N2 176.90(6) y
N1 Ni1 N2 88.82(7) y
C1 O1 Ni1 127.77(12) ?
C16 O2 Ni1 126.95(12) ?
C7 N1 C8 117.97(15) ?
C7 N1 Ni1 129.48(13) ?
C8 N1 Ni1 112.23(11) ?
C10 N2 C9 119.07(16) ?
C10 N2 Ni1 128.89(13) ?
C9 N2 Ni1 111.81(12) ?
O1 C1 C2 116.60(16) ?
O1 C1 C6 124.99(17) ?
C2 C1 C6 118.41(16) ?
C3 C2 C1 122.95(17) ?
C3 C2 H2A 118.5 ?
C1 C2 H2A 118.5 ?
C2 C3 C4 119.06(18) ?
C2 C3 C17 120.45(17) ?
C4 C3 C17 120.50(17) ?
C5 C4 C3 118.32(17) ?
C5 C4 C18 120.77(17) ?
C3 C4 C18 120.90(17) ?
C4 C5 C6 124.01(17) ?
C4 C5 H5A 118.0 ?
C6 C5 H5A 118.0 ?
C1 C6 C5 117.21(17) ?
C1 C6 C7 121.60(16) ?
C5 C6 C7 121.19(16) ?
N1 C7 C6 121.70(16) ?
N1 C7 C19 118.56(17) ?
C6 C7 C19 119.73(16) ?
N1 C8 C9 109.21(15) ?
N1 C8 H8A 109.8 ?
C9 C8 H8A 109.8 ?
N1 C8 H8B 109.8 ?
C9 C8 H8B 109.8 ?
H8A C8 H8B 108.3 ?
N2 C9 C8 109.27(15) ?
N2 C9 H9A 109.8 ?
C8 C9 H9A 109.8 ?
N2 C9 H9B 109.8 ?
C8 C9 H9B 109.8 ?
H9A C9 H9B 108.3 ?
N2 C10 C11 121.32(17) ?
N2 C10 C20 119.63(16) ?
C11 C10 C20 119.06(16) ?
C16 C11 C12 117.64(16) ?
C16 C11 C10 121.81(16) ?
C12 C11 C10 120.55(17) ?
C13 C12 C11 123.29(18) ?
C13 C12 H12A 118.4 ?
C11 C12 H12A 118.4 ?
C15 C14 C13 119.34(17) ?
C15 C14 C22 120.14(18) ?
C13 C14 C22 120.52(17) ?
C14 C15 C16 122.47(18) ?
C14 C15 H15A 118.8 ?
C16 C15 H15A 118.8 ?
O2 C16 C11 124.29(16) ?
O2 C16 C15 117.16(17) ?
C11 C16 C15 118.55(17) ?
C3 C17 H17A 109.5 ?
C3 C17 H17B 109.5 ?
H17A C17 H17B 109.5 ?
C3 C17 H17C 109.5 ?
H17A C17 H17C 109.5 ?
H17B C17 H17C 109.5 ?
C4 C18 H18A 109.5 ?
C4 C18 H18B 109.5 ?
H18A C18 H18B 109.5 ?
C4 C18 H18C 109.5 ?
H18A C18 H18C 109.5 ?
H18B C18 H18C 109.5 ?
C7 C19 H19A 109.5 ?
C7 C19 H19B 109.5 ?
H19A C19 H19B 109.5 ?
C7 C19 H19C 109.5 ?
H19A C19 H19C 109.5 ?
H19B C19 H19C 109.5 ?
C10 C20 H20A 109.5 ?
C10 C20 H20B 109.5 ?
H20A C20 H20B 109.5 ?
C10 C20 H20C 109.5 ?
H20A C20 H20C 109.5 ?
H20B C20 H20C 109.5 ?
C13 C21 H21A 109.5 ?
C13 C21 H21B 109.5 ?
H21A C21 H21B 109.5 ?
C13 C21 H21C 109.5 ?
H21A C21 H21C 109.5 ?
H21B C21 H21C 109.5 ?
C14 C22 H22A 109.5 ?
C14 C22 H22B 109.5 ?
H22A C22 H22B 109.5 ?
C14 C22 H22C 109.5 ?
H22A C22 H22C 109.5 ?
H22B C22 H22C 109.5 ?
C12 C13 C14 118.70(17) ?
C12 C13 C21 120.37(18) ?
C14 C13 C21 120.92(17) ?
Cl2 C23 Cl1 111.33(14) ?
Cl2 C23 Cl3 109.86(13) ?
Cl1 C23 Cl3 110.63(13) ?
Cl2 C23 H23A 108.3 ?
Cl1 C23 H23A 108.3 ?
Cl3 C23 H23A 108.3 ?
C24 O3 H1O3 100.3 ?
O3 C24 H24A 109.5 ?
O3 C24 H24B 109.5 ?
H24A C24 H24B 109.5 ?
O3 C24 H24C 109.5 ?
H24A C24 H24C 109.5 ?
H24B C24 H24C 109.5 ?

loop_
_geom_bond_atom_site_label_1
_geom_bond_atom_site_label_2
_geom_bond_distance
_geom_bond_publ_flag
Ni1 O2 1.8276(13) y
Ni1 O1 1.8298(13) y
Ni1 N1 1.8534(15) y
Ni1 N2 1.8592(16) y
O1 C1 1.314(2) ?
O2 C16 1.317(2) ?
N1 C7 1.311(2) ?
N1 C8 1.475(2) ?
N2 C10 1.310(2) ?
N2 C9 1.469(2) ?
C1 C2 1.413(3) ?
C1 C6 1.418(2) ?
C2 C3 1.382(3) ?
C2 H2A 0.9300 ?
C3 C4 1.416(3) ?
C3 C17 1.506(3) ?
C4 C5 1.374(3) ?
C4 C18 1.509(3) ?
C5 C6 1.419(3) ?
C5 H5A 0.9300 ?
C6 C7 1.454(3) ?
C7 C19 1.510(2) ?
C8 C9 1.514(3) ?
C8 H8A 0.9700 ?
C8 H8B 0.9700 ?
C9 H9A 0.9700 ?
C9 H9B 0.9700 ?
C10 C11 1.457(3) ?
C10 C20 1.502(3) ?
C11 C16 1.411(3) ?
C11 C12 1.422(2) ?
C12 C13 1.374(3) ?
C12 H12A 0.9300 ?
C14 C15 1.383(3) ?
C14 C13 1.409(3) ?
C14 C22 1.506(3) ?
C15 C16 1.414(3) ?
C15 H15A 0.9300 ?
C17 H17A 0.9600 ?
C17 H17B 0.9600 ?
C17 H17C 0.9600 ?
C18 H18A 0.9600 ?
C18 H18B 0.9600 ?
C18 H18C 0.9600 ?
C19 H19A 0.9600 ?
C19 H19B 0.9600 ?
C19 H19C 0.9600 ?
C20 H20A 0.9600 ?
C20 H20B 0.9600 ?
C20 H20C 0.9600 ?
C21 C13 1.511(3) ?
C21 H21A 0.9600 ?
C21 H21B 0.9600 ?
C21 H21C 0.9600 ?
C22 H22A 0.9600 ?
C22 H22B 0.9600 ?
C22 H22C 0.9600 ?
Cl1 C23 1.749(2) ?
Cl2 C23 1.748(3) ?
Cl3 C23 1.767(3) ?
C23 H23A 0.9800 ?
O3 C24 1.400(3) ?
O3 H1O3 0.8931 ?
C24 H24A 0.9600 ?
C24 H24B 0.9600 ?
C24 H24C 0.9600 ?

loop_
_geom_contact_atom_site_label_1
_geom_contact_atom_site_label_2
_geom_contact_distance
_geom_contact_site_symmetry_2
_geom_contact_publ_flag
Ni1 Ni1 4.1276(3) 2_656 y
Ni1 Ni1 4.5626(3) 2_756 y

loop_
_geom_hbond_atom_site_label_D
_geom_hbond_atom_site_label_H
_geom_hbond_atom_site_label_A
_geom_hbond_site_symmetry_A
_geom_hbond_distance_DH
_geom_hbond_distance_HA
_geom_hbond_distance_DA
_geom_hbond_angle_DHA
_geom_hbond_publ_flag
O3 H1O3 O1 . 0.8900 2.2300 2.980(2) 142.00 y
O3 H1O3 O2 . 0.8900 2.1000 2.901(2) 149.00 y
C23 H23A O3 . 0.9800 2.1000 2.974(3) 148.00 y
C9 H9A Cg1 2_756 0.9700 2.47 3.404(2) 162 y
C20 H20A Cg2 2_756 0.9600 2.94 3.801(2) 150 y
C21 H21B Cg3 2_755 0.9600 2.82 3.691(2) 152 y

loop_
_geom_torsion_atom_site_label_1
_geom_torsion_atom_site_label_2
_geom_torsion_atom_site_label_3
_geom_torsion_atom_site_label_4
_geom_torsion
O2 Ni1 O1 C1 -175.67(15)
N1 Ni1 O1 C1 3.28(15)
O1 Ni1 O2 C16 -163.17(16)
N2 Ni1 O2 C16 17.21(16)
O1 Ni1 N1 C7 -0.21(17)
N2 Ni1 N1 C7 179.36(16)
O1 Ni1 N1 C8 173.00(12)
N2 Ni1 N1 C8 -7.43(12)
O2 Ni1 N2 C10 -6.81(16)
N1 Ni1 N2 C10 174.26(16)
O2 Ni1 N2 C9 167.68(12)
N1 Ni1 N2 C9 -11.26(12)
Ni1 O1 C1 C2 177.47(12)
Ni1 O1 C1 C6 -2.7(3)
O1 C1 C2 C3 -178.80(16)
C6 C1 C2 C3 1.3(3)
C1 C2 C3 C4 0.5(3)
C1 C2 C3 C17 -179.93(17)
C2 C3 C4 C5 -1.9(3)
C17 C3 C4 C5 178.57(17)
C2 C3 C4 C18 177.35(17)
C17 C3 C4 C18 -2.2(3)
C3 C4 C5 C6 1.5(3)
C18 C4 C5 C6 -177.74(17)
O1 C1 C6 C5 178.44(16)
C2 C1 C6 C5 -1.7(2)
O1 C1 C6 C7 -1.8(3)
C2 C1 C6 C7 178.11(16)
C4 C5 C6 C1 0.3(3)
C4 C5 C6 C7 -179.48(17)
C8 N1 C7 C6 -176.32(15)
Ni1 N1 C7 C6 -3.4(3)
C8 N1 C7 C19 3.7(2)
Ni1 N1 C7 C19 176.56(13)
C1 C6 C7 N1 4.8(3)
C5 C6 C7 N1 -175.42(17)
C1 C6 C7 C19 -175.21(17)
C5 C6 C7 C19 4.6(3)
C7 N1 C8 C9 -162.36(16)
Ni1 N1 C8 C9 23.57(18)
C10 N2 C9 C8 -158.37(16)
Ni1 N2 C9 C8 26.54(18)
N1 C8 C9 N2 -31.8(2)
C9 N2 C10 C11 -179.55(15)
Ni1 N2 C10 C11 -5.4(3)
C9 N2 C10 C20 0.9(2)
Ni1 N2 C10 C20 175.00(12)
N2 C10 C11 C16 11.8(3)
C20 C10 C11 C16 -168.63(16)
N2 C10 C11 C12 -167.88(16)
C20 C10 C11 C12 11.7(2)
C16 C11 C12 C13 0.3(3)
C10 C11 C12 C13 179.94(17)
C13 C14 C15 C16 -0.1(3)
C22 C14 C15 C16 179.49(17)
Ni1 O2 C16 C11 -15.6(3)
Ni1 O2 C16 C15 164.22(13)
C12 C11 C16 O2 178.46(16)
C10 C11 C16 O2 -1.2(3)
C12 C11 C16 C15 -1.4(3)
C10 C11 C16 C15 178.98(16)
C14 C15 C16 O2 -178.51(17)
C14 C15 C16 C11 1.3(3)
C11 C12 C13 C14 0.9(3)
C11 C12 C13 C21 -179.10(17)
C15 C14 C13 C12 -1.0(3)
C22 C14 C13 C12 179.41(16)
C15 C14 C13 C21 179.03(17)
C22 C14 C13 C21 -0.6(3)
